data_7720515
loop_
_publ_author_name
'Jiang, Chennuo'
'Chen, Lianyu'
'Jin, Yujie'
'Liu, Jiyong'
'Zhang, Kang'
'Duttwyler, Simon'

_publ_section_title
;
 Monocarborane-stabilized iodonium salts enable regioselective
 B12-iodination of [CB<sub>11</sub>H<sub>12</sub>]<sup/>.
;
_journal_issue 3
_journal_name_full 'Dalton transactions (Cambridge, England : 2003)'
_journal_page_first 1109
_journal_page_last 1113
_journal_paper_doi 10.1039/d5dt02721g
_journal_volume 55
_journal_year 2026
_chemical_formula_moiety 'C14 H20 I N4, C H6 B11 Br6, C H2 Cl2'
_chemical_formula_sum 'C16 H28 B11 Br6 Cl2 I N4'
_chemical_formula_weight 1072.59
_space_group_crystal_system monoclinic
_space_group_IT_number 14
_space_group_name_Hall '-P 2yn'
_space_group_name_H-M_alt 'P 1 21/n 1'
_atom_sites_solution_hydrogens geom
_atom_sites_solution_primary dual
_audit_creation_date 2024-12-12
_audit_creation_method
;
Olex2 1.5
(compiled 2022.04.07 svn.rca3783a0 for OlexSys, GUI svn.r6498)
;
_audit_update_record
;
2025-07-14 deposited with the CCDC.	2025-12-23 downloaded from the CCDC.
;
_cell_angle_alpha 90
_cell_angle_beta 90.9220(10)
_cell_angle_gamma 90
_cell_formula_units_Z 4
_cell_length_a 9.7127(3)
_cell_length_b 14.5096(5)
_cell_length_c 24.3406(8)
_cell_measurement_reflns_used 9329
_cell_measurement_temperature 170.00
_cell_measurement_theta_max 60.615
_cell_measurement_theta_min 2.650
_cell_volume 3429.81(19)
_computing_cell_refinement 'SAINT V8.40B (?, 2016)'
_computing_data_reduction 'SAINT V8.40B (?, 2016)'
_computing_molecular_graphics 'Olex2 1.5 (Dolomanov et al., 2009)'
_computing_publication_material 'Olex2 1.5 (Dolomanov et al., 2009)'
_computing_structure_refinement 'SHELXL 2019/2 (Sheldrick, 2015)'
_computing_structure_solution 'SHELXT 2018/2 (Sheldrick, 2018)'
_diffrn_ambient_environment N~2~
_diffrn_ambient_temperature 170.00
_diffrn_detector CPAD
_diffrn_detector_area_resol_mean 7.41
_diffrn_detector_type 'Bruker PHOTON III M28'
_diffrn_measured_fraction_theta_full 0.995
_diffrn_measured_fraction_theta_max 0.994
_diffrn_measurement_device 'three-circle diffractometer'
_diffrn_measurement_device_type 'ZJU Bruker D8 VENTURE Metaljet PHOTON III'
_diffrn_measurement_method '\w and \f scans'
_diffrn_measurement_specimen_support 'MiTeGen micromount'
_diffrn_radiation_monochromator 'mirror optics'
_diffrn_radiation_probe x-ray
_diffrn_radiation_type GaK\a
_diffrn_radiation_wavelength 1.34139
_diffrn_reflns_av_R_equivalents 0.0299
_diffrn_reflns_av_unetI/netI 0.0246
_diffrn_reflns_Laue_measured_fraction_full 0.995
_diffrn_reflns_Laue_measured_fraction_max 0.994
_diffrn_reflns_limit_h_max 12
_diffrn_reflns_limit_h_min -12
_diffrn_reflns_limit_k_max 18
_diffrn_reflns_limit_k_min -18
_diffrn_reflns_limit_l_max 29
_diffrn_reflns_limit_l_min -31
_diffrn_reflns_number 42040
_diffrn_reflns_point_group_measured_fraction_full 0.995
_diffrn_reflns_point_group_measured_fraction_max 0.994
_diffrn_reflns_theta_full 53.594
_diffrn_reflns_theta_max 60.620
_diffrn_reflns_theta_min 3.160
_diffrn_source 'liquid Metal X-ray source'
_diffrn_source_current 3.57
_diffrn_source_power 0.24957869999999996
_diffrn_source_type 'Bruker Excillum Metaljet D2+'
_diffrn_source_voltage 69.91
_exptl_absorpt_coefficient_mu 11.521
_exptl_absorpt_correction_T_max 0.7519
_exptl_absorpt_correction_T_min 0.5819
_exptl_absorpt_correction_type multi-scan
_exptl_absorpt_process_details
;
SADABS-2016/2 (Bruker,2016/2) was used for absorption correction.
wR2(int) was 0.0703 before and 0.0468 after correction.
The Ratio of minimum to maximum transmission is 0.7739.
The \l/2 correction factor is Not present.
;
_exptl_crystal_colour colourless
_exptl_crystal_colour_primary colourless
_exptl_crystal_density_diffrn 2.077
_exptl_crystal_description block
_exptl_crystal_F_000 2016
_exptl_crystal_size_max 0.09
_exptl_crystal_size_mid 0.06
_exptl_crystal_size_min 0.04
_refine_diff_density_max 0.540
_refine_diff_density_min -1.654
_refine_diff_density_rms 0.118
_refine_ls_extinction_method none
_refine_ls_goodness_of_fit_ref 1.074
_refine_ls_hydrogen_treatment constr
_refine_ls_matrix_type full
_refine_ls_number_parameters 365
_refine_ls_number_reflns 7840
_refine_ls_number_restraints 6
_refine_ls_restrained_S_all 1.078
_refine_ls_R_factor_all 0.0330
_refine_ls_R_factor_gt 0.0306
_refine_ls_shift/su_max 0.002
_refine_ls_shift/su_mean 0.000
_refine_ls_structure_factor_coef Fsqd
_refine_ls_weighting_details 'w=1/[\s^2^(Fo^2^)+(0.0392P)^2^+6.9994P] where P=(Fo^2^+2Fc^2^)/3'
_refine_ls_weighting_scheme calc
_refine_ls_wR_factor_gt 0.0801
_refine_ls_wR_factor_ref 0.0812
_reflns_Friedel_coverage 0.000
_reflns_number_gt 7298
_reflns_number_total 7840
_reflns_threshold_expression 'I > 2\s(I)'
_cod_data_source_file d5dt02721g2.cif
_cod_data_source_block 241206_exp_cly_15
_cod_database_code 7720515
_shelx_shelxl_version_number 2019/2
_shelx_space_group_comment
;
The symmetry employed for this shelxl refinement is uniquely defined
by the following loop, which should always be used as a source of
symmetry information in preference to the above space-group names.
They are only intended as comments.
;
_shelx_estimated_absorpt_t_max 0.656
_shelx_estimated_absorpt_t_min 0.424
_olex2_refinement_description
;
1. Fixed Uiso
 At 1.2 times of:
  All B(H) groups, All C(H) groups, All C(H,H) groups
 At 1.5 times of:
  All C(H,H,H) groups
2. Uiso/Uaniso restraints and constraints
Uanis(C16) \\sim Ueq: with sigma of 0.01 and sigma for terminal atoms of 0.02
3.a Secondary CH2 refined with riding coordinates:
 C16(H16A,H16B)
3.b Aromatic/amide H refined with riding coordinates:
 C2(H2), C3(H3), C5(H5), C6(H6), C9(H9), C10(H10), C12(H12), C13(H13)
3.c Idealised Me refined as rotating group:
 C7(H7A,H7B,H7C), C8(H8A,H8B,H8C), C14(H14A,H14B,H14C), C15(H15A,H15B,H15C)
3.d Boron cage BH refined with riding coordinates:
 C1(H1), B1(H1A), B2(H2A), B3(H3A), B4(H4), B5(H5A)
;
_olex2_diffrn_ambient_temperature_device 'Oxford Cryostream 800'
_olex2_submission_special_instructions 'No special instructions were received'

loop_
_space_group_symop_operation_xyz
'x, y, z'
'-x+1/2, y+1/2, -z+1/2'
'-x, -y, -z'
'x-1/2, -y-1/2, z-1/2'

loop_
_atom_site_label
_atom_site_type_symbol
_atom_site_fract_x
_atom_site_fract_y
_atom_site_fract_z
_atom_site_U_iso_or_equiv
_atom_site_adp_type
_atom_site_occupancy
_atom_site_site_symmetry_order
_atom_site_calc_flag
_atom_site_refinement_flags_posn
_atom_site_refinement_flags_adp
_atom_site_refinement_flags_occupancy
_atom_site_disorder_assembly
_atom_site_disorder_group
I1 I 0.31841(2) 0.53560(2) 0.46113(2) 0.02955(6) Uani 1 1 d . . . . .
N1 N 0.1541(3) 0.4281(2) 0.47139(12) 0.0303(6) Uani 1 1 d . . . . .
N2 N -0.1557(3) 0.2321(2) 0.48464(14) 0.0388(7) Uani 1 1 d . . . . .
N3 N 0.4792(3) 0.6442(2) 0.44814(12) 0.0313(6) Uani 1 1 d . . . . .
N4 N 0.7696(3) 0.8477(2) 0.41850(12) 0.0302(6) Uani 1 1 d . . . . .
C2 C 0.0925(4) 0.3907(3) 0.42610(15) 0.0353(8) Uani 1 1 d . . . . .
H2 H 0.121796 0.410220 0.390922 0.042 Uiso 1 1 calc R U . . .
C3 C -0.0087(4) 0.3268(3) 0.42883(15) 0.0366(8) Uani 1 1 d . . . . .
H3 H -0.049412 0.303264 0.395963 0.044 Uiso 1 1 calc R U . . .
C4 C -0.0543(4) 0.2947(2) 0.48046(15) 0.0306(7) Uani 1 1 d . . . . .
C5 C 0.0124(4) 0.3332(3) 0.52701(15) 0.0318(7) Uani 1 1 d . . . . .
H5 H -0.012722 0.313971 0.562797 0.038 Uiso 1 1 calc R U . . .
C6 C 0.1137(4) 0.3984(3) 0.52067(15) 0.0313(7) Uani 1 1 d . . . . .
H6 H 0.156890 0.423504 0.552622 0.038 Uiso 1 1 calc R U . . .
C7 C -0.2315(4) 0.1991(3) 0.4363(2) 0.0484(10) Uani 1 1 d . . . . .
H7A H -0.267977 0.251834 0.415588 0.073 Uiso 1 1 calc R U . . .
H7B H -0.307878 0.159862 0.447942 0.073 Uiso 1 1 calc R U . . .
H7C H -0.169723 0.163449 0.413055 0.073 Uiso 1 1 calc R U . . .
C8 C -0.1956(4) 0.1963(3) 0.5383(2) 0.0469(10) Uani 1 1 d . . . . .
H8A H -0.116751 0.165056 0.555704 0.070 Uiso 1 1 calc R U . . .
H8B H -0.271600 0.152478 0.533508 0.070 Uiso 1 1 calc R U . . .
H8C H -0.225087 0.247414 0.561657 0.070 Uiso 1 1 calc R U . . .
C9 C 0.5328(4) 0.6948(2) 0.48962(15) 0.0306(7) Uani 1 1 d . . . . .
H9 H 0.503443 0.682573 0.525940 0.037 Uiso 1 1 calc R U . . .
C10 C 0.6274(4) 0.7627(2) 0.48184(14) 0.0287(7) Uani 1 1 d . . . . .
H10 H 0.661594 0.797130 0.512343 0.034 Uiso 1 1 calc R U . . .
C11 C 0.6747(3) 0.7822(2) 0.42834(13) 0.0250(6) Uani 1 1 d . . . . .
C12 C 0.6179(4) 0.7277(3) 0.38539(14) 0.0324(7) Uani 1 1 d . . . . .
H12 H 0.646435 0.736716 0.348627 0.039 Uiso 1 1 calc R U . . .
C13 C 0.5222(4) 0.6623(3) 0.39701(15) 0.0344(8) Uani 1 1 d . . . . .
H13 H 0.483741 0.627686 0.367429 0.041 Uiso 1 1 calc R U . . .
C14 C 0.8198(4) 0.8658(3) 0.36401(15) 0.0383(8) Uani 1 1 d . . . . .
H14A H 0.838849 0.807289 0.345504 0.057 Uiso 1 1 calc R U . . .
H14B H 0.904647 0.902241 0.366659 0.057 Uiso 1 1 calc R U . . .
H14C H 0.750095 0.900156 0.342889 0.057 Uiso 1 1 calc R U . . .
C15 C 0.8200(4) 0.9063(3) 0.46293(17) 0.0409(9) Uani 1 1 d . . . . .
H15A H 0.741699 0.933764 0.481857 0.061 Uiso 1 1 calc R U . . .
H15B H 0.877652 0.955303 0.447864 0.061 Uiso 1 1 calc R U . . .
H15C H 0.874500 0.869322 0.489005 0.061 Uiso 1 1 calc R U . . .
Br1 Br -0.17187(4) 0.59510(3) 0.20777(2) 0.03726(10) Uani 1 1 d . . . . .
Br2 Br 0.09621(5) 0.69820(3) 0.30891(2) 0.04151(11) Uani 1 1 d . . . . .
Br3 Br 0.45381(4) 0.68317(3) 0.24121(2) 0.03708(10) Uani 1 1 d . . . . .
Br4 Br 0.40645(4) 0.57277(3) 0.10104(2) 0.03740(10) Uani 1 1 d . . . . .
Br5 Br 0.02358(4) 0.51585(3) 0.07757(2) 0.03283(9) Uani 1 1 d . . . . .
Br6 Br 0.13127(4) 0.74091(2) 0.15276(2) 0.03080(9) Uani 1 1 d . . . . .
C1 C 0.2065(4) 0.4178(2) 0.23970(14) 0.0291(7) Uani 1 1 d . . . . .
H1 H 0.223245 0.347943 0.258220 0.035 Uiso 1 1 calc R U . . .
B1 B 0.0818(4) 0.4856(3) 0.26749(16) 0.0290(8) Uani 1 1 d . . . . .
H1A H 0.015309 0.466016 0.302794 0.035 Uiso 1 1 calc R U . . .
B2 B 0.2599(4) 0.5109(3) 0.27736(15) 0.0287(8) Uani 1 1 d . . . . .
H2A H 0.309826 0.507883 0.319119 0.034 Uiso 1 1 calc R U . . .
B3 B 0.3478(4) 0.4748(3) 0.21734(16) 0.0289(8) Uani 1 1 d . . . . .
H3A H 0.455833 0.447995 0.219718 0.035 Uiso 1 1 calc R U . . .
B4 B 0.2240(4) 0.4277(3) 0.17052(15) 0.0273(7) Uani 1 1 d . . . . .
H4 H 0.250543 0.369913 0.142071 0.033 Uiso 1 1 calc R U . . .
B5 B 0.0602(4) 0.4341(2) 0.20148(16) 0.0272(7) Uani 1 1 d . . . . .
H5A H -0.020746 0.380539 0.193602 0.033 Uiso 1 1 calc R U . . .
B6 B 0.0186(4) 0.5525(2) 0.21071(16) 0.0247(7) Uani 1 1 d . . . . .
B7 B 0.1433(4) 0.5999(3) 0.25779(15) 0.0257(7) Uani 1 1 d . . . . .
B8 B 0.3082(4) 0.5930(3) 0.22708(15) 0.0253(7) Uani 1 1 d . . . . .
B9 B 0.2858(4) 0.5411(2) 0.16124(15) 0.0240(7) Uani 1 1 d . . . . .
B10 B 0.1078(4) 0.5163(2) 0.15107(15) 0.0235(7) Uani 1 1 d . . . . .
B11 B 0.1591(4) 0.6196(2) 0.18587(14) 0.0217(6) Uani 1 1 d . . . . .
Cl1 Cl 0.3429(3) 0.55470(16) 0.61712(9) 0.1112(7) Uani 1 1 d . . . . .
Cl2 Cl 0.2565(4) 0.65532(19) 0.71042(9) 0.1457(12) Uani 1 1 d . . . . .
C16 C 0.3213(11) 0.5762(8) 0.6733(4) 0.135(4) Uani 1 1 d . U . . .
H16A H 0.415348 0.570501 0.689213 0.161 Uiso 1 1 calc R U . . .
H16B H 0.272105 0.520698 0.686285 0.161 Uiso 1 1 calc R U . . .

loop_
_atom_site_aniso_label
_atom_site_aniso_U_11
_atom_site_aniso_U_22
_atom_site_aniso_U_33
_atom_site_aniso_U_23
_atom_site_aniso_U_13
_atom_site_aniso_U_12
I1 0.02621(11) 0.02739(11) 0.03504(12) 0.00669(8) -0.00011(8) -0.00242(8)
N1 0.0256(14) 0.0311(15) 0.0342(15) 0.0063(12) -0.0003(11) -0.0039(11)
N2 0.0371(17) 0.0314(16) 0.0478(19) 0.0087(14) 0.0012(14) -0.0094(13)
N3 0.0318(15) 0.0281(15) 0.0342(15) 0.0052(12) 0.0016(12) -0.0054(12)
N4 0.0329(15) 0.0280(14) 0.0299(14) 0.0011(11) 0.0021(12) -0.0052(12)
C2 0.0365(19) 0.041(2) 0.0283(17) 0.0071(15) 0.0015(14) -0.0065(15)
C3 0.0389(19) 0.041(2) 0.0300(18) 0.0021(15) -0.0037(15) -0.0099(16)
C4 0.0279(16) 0.0270(17) 0.0370(18) 0.0048(14) 0.0015(14) 0.0004(13)
C5 0.0304(17) 0.0344(19) 0.0306(17) 0.0086(14) 0.0027(13) 0.0001(14)
C6 0.0298(17) 0.0350(19) 0.0291(17) 0.0039(14) -0.0017(13) -0.0014(14)
C7 0.038(2) 0.038(2) 0.070(3) -0.004(2) -0.003(2) -0.0102(17)
C8 0.040(2) 0.039(2) 0.063(3) 0.019(2) 0.0086(19) -0.0060(17)
C9 0.0327(17) 0.0300(18) 0.0293(17) 0.0035(13) 0.0045(13) 0.0011(13)
C10 0.0302(16) 0.0283(17) 0.0276(16) -0.0027(13) 0.0027(13) -0.0007(13)
C11 0.0256(15) 0.0202(15) 0.0290(16) 0.0020(12) -0.0012(12) 0.0024(12)
C12 0.0418(19) 0.0315(18) 0.0238(16) 0.0024(13) -0.0003(14) -0.0076(15)
C13 0.042(2) 0.0316(18) 0.0293(17) 0.0025(14) -0.0040(15) -0.0093(15)
C14 0.0372(19) 0.044(2) 0.0341(19) 0.0057(16) 0.0041(15) -0.0076(16)
C15 0.040(2) 0.041(2) 0.041(2) -0.0106(17) 0.0041(17) -0.0140(16)
Br1 0.02763(18) 0.0314(2) 0.0528(2) 0.00269(16) 0.00410(16) 0.00323(14)
Br2 0.0584(3) 0.0321(2) 0.0344(2) -0.01517(15) 0.01191(18) -0.00157(17)
Br3 0.03368(19) 0.0353(2) 0.0421(2) -0.00568(16) -0.00653(15) -0.00787(15)
Br4 0.0377(2) 0.0442(2) 0.03052(19) 0.00269(16) 0.00935(15) 0.00804(16)
Br5 0.0399(2) 0.03267(19) 0.02556(17) -0.00206(13) -0.01112(14) 0.00348(15)
Br6 0.03849(19) 0.01729(16) 0.03662(19) 0.00468(13) 0.00104(15) 0.00298(13)
C1 0.0409(19) 0.0195(15) 0.0268(16) 0.0031(12) -0.0064(13) 0.0039(13)
B1 0.038(2) 0.0234(18) 0.0257(18) 0.0021(14) 0.0016(15) -0.0023(15)
B2 0.038(2) 0.0262(18) 0.0219(17) -0.0006(14) -0.0045(14) 0.0014(15)
B3 0.0342(19) 0.0268(19) 0.0257(18) -0.0002(14) -0.0038(15) 0.0092(15)
B4 0.037(2) 0.0193(17) 0.0253(17) -0.0027(13) -0.0047(15) 0.0071(14)
B5 0.0358(19) 0.0164(16) 0.0293(18) 0.0006(13) -0.0051(15) -0.0005(14)
B6 0.0270(17) 0.0182(16) 0.0290(18) 0.0002(13) 0.0004(14) 0.0014(13)
B7 0.0347(19) 0.0204(17) 0.0222(16) -0.0049(13) 0.0032(14) -0.0011(14)
B8 0.0275(17) 0.0229(17) 0.0255(17) -0.0024(13) -0.0018(13) -0.0004(13)
B9 0.0286(17) 0.0216(17) 0.0217(16) -0.0017(13) 0.0006(13) 0.0054(13)
B10 0.0286(17) 0.0178(16) 0.0239(16) -0.0021(12) -0.0051(13) 0.0025(13)
B11 0.0272(17) 0.0163(15) 0.0217(16) 0.0001(12) 0.0023(13) 0.0013(12)
Cl1 0.145(2) 0.1024(15) 0.0864(12) -0.0028(11) 0.0183(12) 0.0239(13)
Cl2 0.250(3) 0.1164(18) 0.0716(11) -0.0181(11) 0.0322(16) -0.068(2)
C16 0.117(6) 0.131(6) 0.157(7) -0.045(6) 0.051(5) 0.021(5)

loop_
_atom_type_symbol
_atom_type_description
_atom_type_scat_dispersion_real
_atom_type_scat_dispersion_imag
_atom_type_scat_source
C C 0.0137 0.0067 'International Tables Vol C Tables 4.2.6.8 and 6.1.1.4'
H H 0.0000 0.0000 'International Tables Vol C Tables 4.2.6.8 and 6.1.1.4'
B B 0.0070 0.0029 'International Tables Vol C Tables 4.2.6.8 and 6.1.1.4'
Br Br -0.9338 1.0006 'International Tables Vol C Tables 4.2.6.8 and 6.1.1.4'
Cl Cl 0.3281 0.5435 'International Tables Vol C Tables 4.2.6.8 and 6.1.1.4'
I I 0.0030 5.4350 'International Tables Vol C Tables 4.2.6.8 and 6.1.1.4'
N N 0.0241 0.0134 'International Tables Vol C Tables 4.2.6.8 and 6.1.1.4'

loop_
_geom_angle_atom_site_label_1
_geom_angle_atom_site_label_2
_geom_angle_atom_site_label_3
_geom_angle
_geom_angle_site_symmetry_1
_geom_angle_site_symmetry_3
_geom_angle_publ_flag
N3 I1 N1 178.07(11) . . ?
C2 N1 I1 119.4(2) . . ?
C6 N1 I1 122.8(2) . . ?
C6 N1 C2 117.8(3) . . ?
C4 N2 C7 121.4(3) . . ?
C4 N2 C8 120.8(3) . . ?
C7 N2 C8 117.8(3) . . ?
C9 N3 I1 122.6(2) . . ?
C13 N3 I1 119.7(2) . . ?
C13 N3 C9 117.7(3) . . ?
C11 N4 C14 122.2(3) . . ?
C11 N4 C15 120.2(3) . . ?
C14 N4 C15 117.5(3) . . ?
N1 C2 H2 118.5 . . ?
C3 C2 N1 123.0(3) . . ?
C3 C2 H2 118.5 . . ?
C2 C3 H3 119.8 . . ?
C2 C3 C4 120.4(3) . . ?
C4 C3 H3 119.8 . . ?
N2 C4 C3 121.9(3) . . ?
N2 C4 C5 122.2(3) . . ?
C5 C4 C3 115.9(3) . . ?
C4 C5 H5 119.9 . . ?
C6 C5 C4 120.1(3) . . ?
C6 C5 H5 119.9 . . ?
N1 C6 C5 122.8(3) . . ?
N1 C6 H6 118.6 . . ?
C5 C6 H6 118.6 . . ?
N2 C7 H7A 109.5 . . ?
N2 C7 H7B 109.5 . . ?
N2 C7 H7C 109.5 . . ?
H7A C7 H7B 109.5 . . ?
H7A C7 H7C 109.5 . . ?
H7B C7 H7C 109.5 . . ?
N2 C8 H8A 109.5 . . ?
N2 C8 H8B 109.5 . . ?
N2 C8 H8C 109.5 . . ?
H8A C8 H8B 109.5 . . ?
H8A C8 H8C 109.5 . . ?
H8B C8 H8C 109.5 . . ?
N3 C9 H9 118.5 . . ?
N3 C9 C10 122.9(3) . . ?
C10 C9 H9 118.5 . . ?
C9 C10 H10 120.0 . . ?
C9 C10 C11 120.1(3) . . ?
C11 C10 H10 120.0 . . ?
N4 C11 C10 122.5(3) . . ?
N4 C11 C12 121.5(3) . . ?
C12 C11 C10 116.1(3) . . ?
C11 C12 H12 120.2 . . ?
C13 C12 C11 119.7(3) . . ?
C13 C12 H12 120.2 . . ?
N3 C13 C12 123.5(3) . . ?
N3 C13 H13 118.2 . . ?
C12 C13 H13 118.2 . . ?
N4 C14 H14A 109.5 . . ?
N4 C14 H14B 109.5 . . ?
N4 C14 H14C 109.5 . . ?
H14A C14 H14B 109.5 . . ?
H14A C14 H14C 109.5 . . ?
H14B C14 H14C 109.5 . . ?
N4 C15 H15A 109.5 . . ?
N4 C15 H15B 109.5 . . ?
N4 C15 H15C 109.5 . . ?
H15A C15 H15B 109.5 . . ?
H15A C15 H15C 109.5 . . ?
H15B C15 H15C 109.5 . . ?
B1 C1 H1 117.5 . . ?
B1 C1 B2 62.8(2) . . ?
B2 C1 H1 117.3 . . ?
B3 C1 H1 117.2 . . ?
B3 C1 B1 115.3(3) . . ?
B3 C1 B2 63.1(2) . . ?
B3 C1 B4 63.1(2) . . ?
B3 C1 B5 115.4(3) . . ?
B4 C1 H1 117.3 . . ?
B4 C1 B1 115.2(3) . . ?
B4 C1 B2 115.5(3) . . ?
B4 C1 B5 62.8(2) . . ?
B5 C1 H1 117.4 . . ?
B5 C1 B1 63.0(2) . . ?
B5 C1 B2 115.2(3) . . ?
C1 B1 H1A 125.4 . . ?
C1 B1 B2 58.6(2) . . ?
C1 B1 B5 58.4(2) . . ?
C1 B1 B6 104.1(3) . . ?
C1 B1 B7 104.0(3) . . ?
B2 B1 H1A 121.3 . . ?
B2 B1 B5 108.0(3) . . ?
B2 B1 B6 108.2(3) . . ?
B5 B1 H1A 121.6 . . ?
B5 B1 B6 59.8(2) . . ?
B6 B1 H1A 122.4 . . ?
B7 B1 H1A 122.5 . . ?
B7 B1 B2 59.9(2) . . ?
B7 B1 B5 107.8(3) . . ?
B7 B1 B6 60.3(2) . . ?
C1 B2 B1 58.6(2) . . ?
C1 B2 H2A 125.4 . . ?
C1 B2 B3 58.2(2) . . ?
C1 B2 B7 104.1(3) . . ?
C1 B2 B8 104.0(3) . . ?
B1 B2 H2A 121.3 . . ?
B1 B2 B3 107.8(3) . . ?
B3 B2 H2A 121.7 . . ?
B7 B2 B1 60.0(2) . . ?
B7 B2 H2A 122.5 . . ?
B7 B2 B3 107.8(3) . . ?
B7 B2 B8 60.2(2) . . ?
B8 B2 B1 108.2(3) . . ?
B8 B2 H2A 122.4 . . ?
B8 B2 B3 59.8(2) . . ?
C1 B3 B2 58.7(2) . . ?
C1 B3 H3A 125.1 . . ?
C1 B3 B4 58.5(2) . . ?
C1 B3 B8 104.5(3) . . ?
C1 B3 B9 104.2(3) . . ?
B2 B3 H3A 121.4 . . ?
B4 B3 B2 108.1(3) . . ?
B4 B3 H3A 121.5 . . ?
B8 B3 B2 59.9(2) . . ?
B8 B3 H3A 122.2 . . ?
B8 B3 B4 108.2(3) . . ?
B9 B3 B2 108.2(3) . . ?
B9 B3 H3A 122.4 . . ?
B9 B3 B4 59.8(2) . . ?
B9 B3 B8 60.4(2) . . ?
C1 B4 B3 58.4(2) . . ?
C1 B4 H4 125.2 . . ?
C1 B4 B5 58.6(2) . . ?
C1 B4 B9 104.2(3) . . ?
C1 B4 B10 104.6(3) . . ?
B3 B4 H4 121.6 . . ?
B5 B4 B3 108.0(3) . . ?
B5 B4 H4 121.3 . . ?
B9 B4 B3 59.8(2) . . ?
B9 B4 H4 122.4 . . ?
B9 B4 B5 108.3(3) . . ?
B9 B4 B10 60.4(2) . . ?
B10 B4 B3 108.3(3) . . ?
B10 B4 H4 122.0 . . ?
B10 B4 B5 60.2(2) . . ?
C1 B5 B1 58.7(2) . . ?
C1 B5 B4 58.6(2) . . ?
C1 B5 H5A 125.0 . . ?
C1 B5 B6 104.8(3) . . ?
C1 B5 B10 104.3(3) . . ?
B1 B5 H5A 121.2 . . ?
B4 B5 B1 108.2(3) . . ?
B4 B5 H5A 121.5 . . ?
B4 B5 B6 108.2(3) . . ?
B4 B5 B10 59.8(2) . . ?
B6 B5 B1 60.3(2) . . ?
B6 B5 H5A 122.1 . . ?
B10 B5 B1 108.3(3) . . ?
B10 B5 H5A 122.5 . . ?
B10 B5 B6 60.1(2) . . ?
B1 B6 Br1 120.9(2) . . ?
B1 B6 B7 59.6(2) . . ?
B5 B6 Br1 121.2(2) . . ?
B5 B6 B1 59.9(2) . . ?
B5 B6 B7 107.4(3) . . ?
B5 B6 B10 59.9(2) . . ?
B5 B6 B11 107.9(3) . . ?
B7 B6 Br1 122.2(2) . . ?
B10 B6 Br1 122.5(2) . . ?
B10 B6 B1 107.7(3) . . ?
B10 B6 B7 107.5(3) . . ?
B10 B6 B11 60.1(2) . . ?
B11 B6 Br1 122.9(2) . . ?
B11 B6 B1 107.6(3) . . ?
B11 B6 B7 59.7(2) . . ?
B1 B7 Br2 120.9(2) . . ?
B1 B7 B6 60.2(2) . . ?
B1 B7 B8 108.1(3) . . ?
B1 B7 B11 108.3(2) . . ?
B2 B7 Br2 121.0(2) . . ?
B2 B7 B1 60.1(2) . . ?
B2 B7 B6 108.3(2) . . ?
B2 B7 B8 59.9(2) . . ?
B2 B7 B11 108.4(3) . . ?
B6 B7 Br2 121.7(2) . . ?
B8 B7 Br2 122.0(2) . . ?
B8 B7 B6 108.3(2) . . ?
B8 B7 B11 60.3(2) . . ?
B11 B7 Br2 122.2(2) . . ?
B11 B7 B6 60.1(2) . . ?
B2 B8 Br3 121.8(2) . . ?
B2 B8 B7 59.9(2) . . ?
B2 B8 B9 107.8(3) . . ?
B2 B8 B11 108.1(3) . . ?
B3 B8 Br3 120.9(2) . . ?
B3 B8 B2 60.3(2) . . ?
B3 B8 B7 107.9(3) . . ?
B3 B8 B9 59.6(2) . . ?
B3 B8 B11 108.0(3) . . ?
B7 B8 Br3 122.8(2) . . ?
B7 B8 B11 59.9(2) . . ?
B9 B8 Br3 121.3(2) . . ?
B9 B8 B7 107.7(3) . . ?
B9 B8 B11 60.1(2) . . ?
B11 B8 Br3 122.1(2) . . ?
B3 B9 Br4 120.6(2) . . ?
B3 B9 B8 60.0(2) . . ?
B3 B9 B10 108.4(3) . . ?
B3 B9 B11 108.4(3) . . ?
B4 B9 Br4 121.7(2) . . ?
B4 B9 B3 60.5(2) . . ?
B4 B9 B8 108.4(3) . . ?
B4 B9 B10 59.9(2) . . ?
B4 B9 B11 108.3(3) . . ?
B8 B9 Br4 120.8(2) . . ?
B8 B9 B11 60.2(2) . . ?
B10 B9 Br4 122.6(2) . . ?
B10 B9 B8 108.4(3) . . ?
B10 B9 B11 60.2(2) . . ?
B11 B9 Br4 121.9(2) . . ?
B4 B10 Br5 119.9(2) . . ?
B4 B10 B5 60.0(2) . . ?
B4 B10 B6 108.2(3) . . ?
B4 B10 B9 59.7(2) . . ?
B4 B10 B11 108.1(2) . . ?
B5 B10 Br5 121.3(2) . . ?
B5 B10 B6 60.0(2) . . ?
B5 B10 B9 107.6(2) . . ?
B5 B10 B11 108.0(2) . . ?
B6 B10 Br5 123.0(2) . . ?
B6 B10 B11 60.2(2) . . ?
B9 B10 Br5 121.3(2) . . ?
B9 B10 B6 108.1(2) . . ?
B9 B10 B11 60.1(2) . . ?
B11 B10 Br5 123.0(2) . . ?
B6 B11 Br6 121.9(2) . . ?
B6 B11 B8 107.9(2) . . ?
B7 B11 Br6 122.5(2) . . ?
B7 B11 B6 60.2(2) . . ?
B7 B11 B8 59.8(2) . . ?
B7 B11 B9 107.3(2) . . ?
B7 B11 B10 107.6(2) . . ?
B8 B11 Br6 122.1(2) . . ?
B9 B11 Br6 121.8(2) . . ?
B9 B11 B6 107.4(2) . . ?
B9 B11 B8 59.7(2) . . ?
B9 B11 B10 59.7(2) . . ?
B10 B11 Br6 121.6(2) . . ?
B10 B11 B6 59.7(2) . . ?
B10 B11 B8 107.5(2) . . ?
Cl1 C16 Cl2 140.1(9) . . ?
Cl1 C16 H16A 102.0 . . ?
Cl1 C16 H16B 102.0 . . ?
Cl2 C16 H16A 102.0 . . ?
Cl2 C16 H16B 102.0 . . ?
H16A C16 H16B 104.8 . . ?

loop_
_geom_bond_atom_site_label_1
_geom_bond_atom_site_label_2
_geom_bond_distance
_geom_bond_site_symmetry_2
_geom_bond_publ_flag
I1 N1 2.248(3) . ?
I1 N3 2.244(3) . ?
N1 C2 1.359(5) . ?
N1 C6 1.339(4) . ?
N2 C4 1.346(5) . ?
N2 C7 1.458(6) . ?
N2 C8 1.464(5) . ?
N3 C9 1.347(5) . ?
N3 C13 1.345(5) . ?
N4 C11 1.348(4) . ?
N4 C14 1.445(5) . ?
N4 C15 1.454(5) . ?
C2 H2 0.9500 . ?
C2 C3 1.354(5) . ?
C3 H3 0.9500 . ?
C3 C4 1.417(5) . ?
C4 C5 1.411(5) . ?
C5 H5 0.9500 . ?
C5 C6 1.376(5) . ?
C6 H6 0.9500 . ?
C7 H7A 0.9800 . ?
C7 H7B 0.9800 . ?
C7 H7C 0.9800 . ?
C8 H8A 0.9800 . ?
C8 H8B 0.9800 . ?
C8 H8C 0.9800 . ?
C9 H9 0.9500 . ?
C9 C10 1.363(5) . ?
C10 H10 0.9500 . ?
C10 C11 1.416(5) . ?
C11 C12 1.416(5) . ?
C12 H12 0.9500 . ?
C12 C13 1.360(5) . ?
C13 H13 0.9500 . ?
C14 H14A 0.9800 . ?
C14 H14B 0.9800 . ?
C14 H14C 0.9800 . ?
C15 H15A 0.9800 . ?
C15 H15B 0.9800 . ?
C15 H15C 0.9800 . ?
Br1 B6 1.951(4) . ?
Br2 B7 1.952(4) . ?
Br3 B8 1.952(4) . ?
Br4 B9 1.946(4) . ?
Br5 B10 1.955(3) . ?
Br6 B11 1.952(3) . ?
C1 H1 1.1200 . ?
C1 B1 1.709(5) . ?
C1 B2 1.709(5) . ?
C1 B3 1.699(6) . ?
C1 B4 1.701(5) . ?
C1 B5 1.703(5) . ?
B1 H1A 1.1200 . ?
B1 B2 1.781(6) . ?
B1 B5 1.781(5) . ?
B1 B6 1.789(5) . ?
B1 B7 1.779(5) . ?
B2 H2A 1.1200 . ?
B2 B3 1.783(6) . ?
B2 B7 1.777(6) . ?
B2 B8 1.777(5) . ?
B3 H3A 1.1200 . ?
B3 B4 1.780(6) . ?
B3 B8 1.774(5) . ?
B3 B9 1.768(5) . ?
B4 H4 1.1200 . ?
B4 B5 1.774(6) . ?
B4 B9 1.767(5) . ?
B4 B10 1.770(5) . ?
B5 H5A 1.1200 . ?
B5 B6 1.779(5) . ?
B5 B10 1.777(5) . ?
B6 B7 1.791(5) . ?
B6 B10 1.782(5) . ?
B6 B11 1.790(5) . ?
B7 B8 1.781(5) . ?
B7 B11 1.783(5) . ?
B8 B9 1.781(5) . ?
B8 B11 1.791(5) . ?
B9 B10 1.780(5) . ?
B9 B11 1.788(5) . ?
B10 B11 1.789(5) . ?
Cl1 C16 1.422(10) . ?
Cl2 C16 1.596(8) . ?
C16 H16A 0.9900 . ?
C16 H16B 0.9900 . ?

loop_
_geom_torsion_atom_site_label_1
_geom_torsion_atom_site_label_2
_geom_torsion_atom_site_label_3
_geom_torsion_atom_site_label_4
_geom_torsion
_geom_torsion_site_symmetry_1
_geom_torsion_site_symmetry_2
_geom_torsion_site_symmetry_3
_geom_torsion_site_symmetry_4
_geom_torsion_publ_flag
I1 N1 C2 C3 -178.9(3) . . . . ?
I1 N1 C6 C5 179.5(3) . . . . ?
I1 N3 C9 C10 -177.9(3) . . . . ?
I1 N3 C13 C12 179.2(3) . . . . ?
N1 C2 C3 C4 -0.8(6) . . . . ?
N2 C4 C5 C6 -178.7(3) . . . . ?
N3 C9 C10 C11 -0.7(5) . . . . ?
N4 C11 C12 C13 -179.9(3) . . . . ?
C2 N1 C6 C5 -0.8(5) . . . . ?
C2 C3 C4 N2 179.2(4) . . . . ?
C2 C3 C4 C5 -0.2(6) . . . . ?
C3 C4 C5 C6 0.8(5) . . . . ?
C4 C5 C6 N1 -0.2(6) . . . . ?
C6 N1 C2 C3 1.4(6) . . . . ?
C7 N2 C4 C3 -4.9(6) . . . . ?
C7 N2 C4 C5 174.6(4) . . . . ?
C8 N2 C4 C3 176.6(4) . . . . ?
C8 N2 C4 C5 -4.0(6) . . . . ?
C9 N3 C13 C12 1.1(6) . . . . ?
C9 C10 C11 N4 -179.0(3) . . . . ?
C9 C10 C11 C12 0.2(5) . . . . ?
C10 C11 C12 C13 0.9(5) . . . . ?
C11 C12 C13 N3 -1.6(6) . . . . ?
C13 N3 C9 C10 0.1(5) . . . . ?
C14 N4 C11 C10 178.6(3) . . . . ?
C14 N4 C11 C12 -0.5(5) . . . . ?
C15 N4 C11 C10 -4.6(5) . . . . ?
C15 N4 C11 C12 176.3(3) . . . . ?
Br1 B6 B7 Br2 -0.5(4) . . . . ?
Br1 B6 B7 B1 109.5(3) . . . . ?
Br1 B6 B7 B2 146.8(2) . . . . ?
Br1 B6 B7 B8 -149.7(2) . . . . ?
Br1 B6 B7 B11 -112.0(3) . . . . ?
Br1 B6 B10 Br5 0.0(4) . . . . ?
Br1 B6 B10 B4 -147.0(2) . . . . ?
Br1 B6 B10 B5 -110.0(3) . . . . ?
Br1 B6 B10 B9 149.8(2) . . . . ?
Br1 B6 B10 B11 112.1(3) . . . . ?
Br1 B6 B11 Br6 -0.9(4) . . . . ?
Br1 B6 B11 B7 111.0(3) . . . . ?
Br1 B6 B11 B8 148.3(2) . . . . ?
Br1 B6 B11 B9 -148.7(2) . . . . ?
Br1 B6 B11 B10 -111.5(3) . . . . ?
Br2 B7 B8 Br3 -0.7(4) . . . . ?
Br2 B7 B8 B2 109.8(3) . . . . ?
Br2 B7 B8 B3 147.7(2) . . . . ?
Br2 B7 B8 B9 -149.4(2) . . . . ?
Br2 B7 B8 B11 -111.6(3) . . . . ?
Br2 B7 B11 Br6 0.2(4) . . . . ?
Br2 B7 B11 B6 -110.7(3) . . . . ?
Br2 B7 B11 B8 111.2(3) . . . . ?
Br2 B7 B11 B9 148.7(2) . . . . ?
Br2 B7 B11 B10 -148.4(2) . . . . ?
Br3 B8 B9 Br4 0.0(4) . . . . ?
Br3 B8 B9 B3 109.9(3) . . . . ?
Br3 B8 B9 B4 147.5(2) . . . . ?
Br3 B8 B9 B10 -149.1(2) . . . . ?
Br3 B8 B9 B11 -111.6(3) . . . . ?
Br3 B8 B11 Br6 -0.5(4) . . . . ?
Br3 B8 B11 B6 -149.6(2) . . . . ?
Br3 B8 B11 B7 -112.1(3) . . . . ?
Br3 B8 B11 B9 110.3(3) . . . . ?
Br3 B8 B11 B10 147.3(2) . . . . ?
Br4 B9 B10 Br5 1.9(4) . . . . ?
Br4 B9 B10 B4 110.6(3) . . . . ?
Br4 B9 B10 B5 148.1(2) . . . . ?
Br4 B9 B10 B6 -148.5(2) . . . . ?
Br4 B9 B10 B11 -110.9(3) . . . . ?
Br4 B9 B11 Br6 1.4(4) . . . . ?
Br4 B9 B11 B6 149.3(2) . . . . ?
Br4 B9 B11 B7 -147.4(2) . . . . ?
Br4 B9 B11 B8 -109.8(3) . . . . ?
Br4 B9 B11 B10 112.0(3) . . . . ?
Br5 B10 B11 Br6 1.0(4) . . . . ?
Br5 B10 B11 B6 112.1(3) . . . . ?
Br5 B10 B11 B7 149.9(2) . . . . ?
Br5 B10 B11 B8 -147.0(2) . . . . ?
Br5 B10 B11 B9 -109.9(3) . . . . ?
C1 B1 B2 B3 32.4(2) . . . . ?
C1 B1 B2 B7 133.0(3) . . . . ?
C1 B1 B2 B8 95.6(3) . . . . ?
C1 B1 B5 B4 -32.6(2) . . . . ?
C1 B1 B5 B6 -133.6(3) . . . . ?
C1 B1 B5 B10 -95.9(3) . . . . ?
C1 B1 B6 Br1 150.0(2) . . . . ?
C1 B1 B6 B5 39.5(2) . . . . ?
C1 B1 B6 B7 -98.3(3) . . . . ?
C1 B1 B6 B10 2.0(3) . . . . ?
C1 B1 B6 B11 -61.4(3) . . . . ?
C1 B1 B7 Br2 -150.4(2) . . . . ?
C1 B1 B7 B2 -40.0(2) . . . . ?
C1 B1 B7 B6 98.4(3) . . . . ?
C1 B1 B7 B8 -2.8(3) . . . . ?
C1 B1 B7 B11 61.1(3) . . . . ?
C1 B2 B3 B4 32.7(2) . . . . ?
C1 B2 B3 B8 133.6(3) . . . . ?
C1 B2 B3 B9 95.9(3) . . . . ?
C1 B2 B7 Br2 150.3(2) . . . . ?
C1 B2 B7 B1 40.0(2) . . . . ?
C1 B2 B7 B6 2.7(3) . . . . ?
C1 B2 B7 B8 -98.2(3) . . . . ?
C1 B2 B7 B11 -61.0(3) . . . . ?
C1 B2 B8 Br3 -149.3(2) . . . . ?
C1 B2 B8 B3 -39.3(2) . . . . ?
C1 B2 B8 B7 98.4(3) . . . . ?
C1 B2 B8 B9 -2.0(3) . . . . ?
C1 B2 B8 B11 61.5(3) . . . . ?
C1 B3 B4 B5 32.6(2) . . . . ?
C1 B3 B4 B9 133.7(3) . . . . ?
C1 B3 B4 B10 96.3(3) . . . . ?
C1 B3 B8 Br3 151.1(2) . . . . ?
C1 B3 B8 B2 39.7(2) . . . . ?
C1 B3 B8 B7 2.0(3) . . . . ?
C1 B3 B8 B9 -98.3(3) . . . . ?
C1 B3 B8 B11 -61.3(3) . . . . ?
C1 B3 B9 Br4 -151.0(2) . . . . ?
C1 B3 B9 B4 -39.5(2) . . . . ?
C1 B3 B9 B8 98.8(3) . . . . ?
C1 B3 B9 B10 -2.3(3) . . . . ?
C1 B3 B9 B11 61.5(3) . . . . ?
C1 B4 B5 B1 32.7(2) . . . . ?
C1 B4 B5 B6 96.5(3) . . . . ?
C1 B4 B5 B10 133.6(3) . . . . ?
C1 B4 B9 Br4 149.1(2) . . . . ?
C1 B4 B9 B3 39.4(2) . . . . ?
C1 B4 B9 B8 2.0(3) . . . . ?
C1 B4 B9 B10 -99.0(3) . . . . ?
C1 B4 B9 B11 -61.8(3) . . . . ?
C1 B4 B10 Br5 -150.8(2) . . . . ?
C1 B4 B10 B5 -39.7(2) . . . . ?
C1 B4 B10 B6 -2.6(3) . . . . ?
C1 B4 B10 B9 98.2(3) . . . . ?
C1 B4 B10 B11 61.1(3) . . . . ?
C1 B5 B6 Br1 -149.8(2) . . . . ?
C1 B5 B6 B1 -39.8(3) . . . . ?
C1 B5 B6 B7 -2.4(3) . . . . ?
C1 B5 B6 B10 98.2(3) . . . . ?
C1 B5 B6 B11 60.6(3) . . . . ?
C1 B5 B10 Br5 148.3(2) . . . . ?
C1 B5 B10 B4 39.6(2) . . . . ?
C1 B5 B10 B6 -99.0(3) . . . . ?
C1 B5 B10 B9 2.1(3) . . . . ?
C1 B5 B10 B11 -61.4(3) . . . . ?
B1 C1 B2 B3 -143.1(3) . . . . ?
B1 C1 B2 B7 -40.8(2) . . . . ?
B1 C1 B2 B8 -103.0(3) . . . . ?
B1 C1 B3 B2 36.2(3) . . . . ?
B1 C1 B3 B4 -106.8(3) . . . . ?
B1 C1 B3 B8 -4.1(4) . . . . ?
B1 C1 B3 B9 -66.7(3) . . . . ?
B1 C1 B4 B3 106.9(3) . . . . ?
B1 C1 B4 B5 -36.2(3) . . . . ?
B1 C1 B4 B9 66.8(3) . . . . ?
B1 C1 B4 B10 4.2(4) . . . . ?
B1 C1 B5 B4 143.1(3) . . . . ?
B1 C1 B5 B6 40.6(2) . . . . ?
B1 C1 B5 B10 102.9(3) . . . . ?
B1 B2 B3 C1 -32.5(2) . . . . ?
B1 B2 B3 B4 0.2(3) . . . . ?
B1 B2 B3 B8 101.1(3) . . . . ?
B1 B2 B3 B9 63.4(3) . . . . ?
B1 B2 B7 Br2 110.2(3) . . . . ?
B1 B2 B7 B6 -37.3(3) . . . . ?
B1 B2 B7 B8 -138.3(3) . . . . ?
B1 B2 B7 B11 -101.0(3) . . . . ?
B1 B2 B8 Br3 149.6(2) . . . . ?
B1 B2 B8 B3 -100.4(3) . . . . ?
B1 B2 B8 B7 37.3(2) . . . . ?
B1 B2 B8 B9 -63.1(3) . . . . ?
B1 B2 B8 B11 0.4(3) . . . . ?
B1 B5 B6 Br1 -110.1(3) . . . . ?
B1 B5 B6 B7 37.4(3) . . . . ?
B1 B5 B6 B10 138.0(3) . . . . ?
B1 B5 B6 B11 100.4(3) . . . . ?
B1 B5 B10 Br5 -150.4(2) . . . . ?
B1 B5 B10 B4 100.8(3) . . . . ?
B1 B5 B10 B6 -37.8(3) . . . . ?
B1 B5 B10 B9 63.4(3) . . . . ?
B1 B5 B10 B11 -0.1(3) . . . . ?
B1 B6 B7 Br2 -110.0(3) . . . . ?
B1 B6 B7 B2 37.3(3) . . . . ?
B1 B6 B7 B8 100.8(3) . . . . ?
B1 B6 B7 B11 138.4(3) . . . . ?
B1 B6 B10 Br5 147.4(2) . . . . ?
B1 B6 B10 B4 0.4(3) . . . . ?
B1 B6 B10 B5 37.4(2) . . . . ?
B1 B6 B10 B9 -62.8(3) . . . . ?
B1 B6 B10 B11 -100.5(3) . . . . ?
B1 B6 B11 Br6 -148.7(2) . . . . ?
B1 B6 B11 B7 -36.9(2) . . . . ?
B1 B6 B11 B8 0.5(3) . . . . ?
B1 B6 B11 B9 63.4(3) . . . . ?
B1 B6 B11 B10 100.7(3) . . . . ?
B1 B7 B8 Br3 -147.9(2) . . . . ?
B1 B7 B8 B2 -37.4(2) . . . . ?
B1 B7 B8 B3 0.5(3) . . . . ?
B1 B7 B8 B9 63.4(3) . . . . ?
B1 B7 B8 B11 101.2(3) . . . . ?
B1 B7 B11 Br6 148.3(2) . . . . ?
B1 B7 B11 B6 37.3(3) . . . . ?
B1 B7 B11 B8 -100.8(3) . . . . ?
B1 B7 B11 B9 -63.2(3) . . . . ?
B1 B7 B11 B10 -0.4(3) . . . . ?
B2 C1 B1 B5 143.2(3) . . . . ?
B2 C1 B1 B6 103.0(3) . . . . ?
B2 C1 B1 B7 40.7(2) . . . . ?
B2 C1 B3 B4 -142.9(3) . . . . ?
B2 C1 B3 B8 -40.3(2) . . . . ?
B2 C1 B3 B9 -102.8(3) . . . . ?
B2 C1 B4 B3 36.5(3) . . . . ?
B2 C1 B4 B5 -106.6(3) . . . . ?
B2 C1 B4 B9 -3.6(4) . . . . ?
B2 C1 B4 B10 -66.2(3) . . . . ?
B2 C1 B5 B1 -36.1(3) . . . . ?
B2 C1 B5 B4 107.0(3) . . . . ?
B2 C1 B5 B6 4.5(4) . . . . ?
B2 C1 B5 B10 66.8(3) . . . . ?
B2 B1 B5 C1 32.5(2) . . . . ?
B2 B1 B5 B4 -0.1(3) . . . . ?
B2 B1 B5 B6 -101.1(3) . . . . ?
B2 B1 B5 B10 -63.4(3) . . . . ?
B2 B1 B6 Br1 -148.8(2) . . . . ?
B2 B1 B6 B5 100.6(3) . . . . ?
B2 B1 B6 B7 -37.2(2) . . . . ?
B2 B1 B6 B10 63.2(3) . . . . ?
B2 B1 B6 B11 -0.3(3) . . . . ?
B2 B1 B7 Br2 -110.3(3) . . . . ?
B2 B1 B7 B6 138.4(3) . . . . ?
B2 B1 B7 B8 37.3(2) . . . . ?
B2 B1 B7 B11 101.1(3) . . . . ?
B2 B3 B4 C1 -32.8(2) . . . . ?
B2 B3 B4 B5 -0.2(3) . . . . ?
B2 B3 B4 B9 100.9(3) . . . . ?
B2 B3 B4 B10 63.5(3) . . . . ?
B2 B3 B8 Br3 111.4(3) . . . . ?
B2 B3 B8 B7 -37.7(2) . . . . ?
B2 B3 B8 B9 -138.0(3) . . . . ?
B2 B3 B8 B11 -101.0(3) . . . . ?
B2 B3 B9 Br4 147.7(2) . . . . ?
B2 B3 B9 B4 -100.8(3) . . . . ?
B2 B3 B9 B8 37.5(3) . . . . ?
B2 B3 B9 B10 -63.5(3) . . . . ?
B2 B3 B9 B11 0.3(4) . . . . ?
B2 B7 B8 Br3 -110.5(3) . . . . ?
B2 B7 B8 B3 37.8(2) . . . . ?
B2 B7 B8 B9 100.8(3) . . . . ?
B2 B7 B8 B11 138.6(3) . . . . ?
B2 B7 B11 Br6 -148.0(2) . . . . ?
B2 B7 B11 B6 101.0(3) . . . . ?
B2 B7 B11 B8 -37.1(2) . . . . ?
B2 B7 B11 B9 0.5(3) . . . . ?
B2 B7 B11 B10 63.3(3) . . . . ?
B2 B8 B9 Br4 -147.5(2) . . . . ?
B2 B8 B9 B3 -37.6(3) . . . . ?
B2 B8 B9 B4 0.0(3) . . . . ?
B2 B8 B9 B10 63.5(3) . . . . ?
B2 B8 B9 B11 101.0(3) . . . . ?
B2 B8 B11 Br6 148.6(2) . . . . ?
B2 B8 B11 B6 -0.5(3) . . . . ?
B2 B8 B11 B7 37.0(2) . . . . ?
B2 B8 B11 B9 -100.6(3) . . . . ?
B2 B8 B11 B10 -63.6(3) . . . . ?
B3 C1 B1 B2 -36.3(3) . . . . ?
B3 C1 B1 B5 106.9(3) . . . . ?
B3 C1 B1 B6 66.7(3) . . . . ?
B3 C1 B1 B7 4.4(4) . . . . ?
B3 C1 B2 B1 143.1(3) . . . . ?
B3 C1 B2 B7 102.4(3) . . . . ?
B3 C1 B2 B8 40.1(2) . . . . ?
B3 C1 B4 B5 -143.2(3) . . . . ?
B3 C1 B4 B9 -40.1(2) . . . . ?
B3 C1 B4 B10 -102.7(3) . . . . ?
B3 C1 B5 B1 -106.8(3) . . . . ?
B3 C1 B5 B4 36.3(3) . . . . ?
B3 C1 B5 B6 -66.2(3) . . . . ?
B3 C1 B5 B10 -3.9(4) . . . . ?
B3 B2 B7 Br2 -149.1(3) . . . . ?
B3 B2 B7 B1 100.7(3) . . . . ?
B3 B2 B7 B6 63.4(3) . . . . ?
B3 B2 B7 B8 -37.6(3) . . . . ?
B3 B2 B7 B11 -0.3(4) . . . . ?
B3 B2 B8 Br3 -110.0(3) . . . . ?
B3 B2 B8 B7 137.8(3) . . . . ?
B3 B2 B8 B9 37.3(3) . . . . ?
B3 B2 B8 B11 100.8(3) . . . . ?
B3 B4 B5 C1 -32.5(2) . . . . ?
B3 B4 B5 B1 0.2(3) . . . . ?
B3 B4 B5 B6 64.0(3) . . . . ?
B3 B4 B5 B10 101.2(3) . . . . ?
B3 B4 B9 Br4 109.7(3) . . . . ?
B3 B4 B9 B8 -37.4(3) . . . . ?
B3 B4 B9 B10 -138.4(3) . . . . ?
B3 B4 B9 B11 -101.2(3) . . . . ?
B3 B4 B10 Br5 148.1(2) . . . . ?
B3 B4 B10 B5 -100.7(3) . . . . ?
B3 B4 B10 B6 -63.6(3) . . . . ?
B3 B4 B10 B9 37.1(3) . . . . ?
B3 B4 B10 B11 0.0(4) . . . . ?
B3 B8 B9 Br4 -109.9(3) . . . . ?
B3 B8 B9 B4 37.6(3) . . . . ?
B3 B8 B9 B10 101.1(3) . . . . ?
B3 B8 B9 B11 138.6(3) . . . . ?
B3 B8 B11 Br6 -147.7(2) . . . . ?
B3 B8 B11 B6 63.2(3) . . . . ?
B3 B8 B11 B7 100.7(3) . . . . ?
B3 B8 B11 B9 -36.9(2) . . . . ?
B3 B8 B11 B10 0.2(3) . . . . ?
B3 B9 B10 Br5 -146.1(2) . . . . ?
B3 B9 B10 B4 -37.5(2) . . . . ?
B3 B9 B10 B5 0.1(3) . . . . ?
B3 B9 B10 B6 63.4(3) . . . . ?
B3 B9 B10 B11 101.1(3) . . . . ?
B3 B9 B11 Br6 148.3(2) . . . . ?
B3 B9 B11 B6 -63.8(3) . . . . ?
B3 B9 B11 B7 -0.4(3) . . . . ?
B3 B9 B11 B8 37.2(3) . . . . ?
B3 B9 B11 B10 -101.1(3) . . . . ?
B4 C1 B1 B2 -107.0(3) . . . . ?
B4 C1 B1 B5 36.2(3) . . . . ?
B4 C1 B1 B6 -4.0(4) . . . . ?
B4 C1 B1 B7 -66.3(3) . . . . ?
B4 C1 B2 B1 106.6(3) . . . . ?
B4 C1 B2 B3 -36.5(3) . . . . ?
B4 C1 B2 B7 65.8(3) . . . . ?
B4 C1 B2 B8 3.6(4) . . . . ?
B4 C1 B3 B2 142.9(3) . . . . ?
B4 C1 B3 B8 102.6(3) . . . . ?
B4 C1 B3 B9 40.1(2) . . . . ?
B4 C1 B5 B1 -143.1(3) . . . . ?
B4 C1 B5 B6 -102.5(3) . . . . ?
B4 C1 B5 B10 -40.2(2) . . . . ?
B4 B3 B8 Br3 -147.8(3) . . . . ?
B4 B3 B8 B2 100.8(3) . . . . ?
B4 B3 B8 B7 63.1(3) . . . . ?
B4 B3 B8 B9 -37.2(3) . . . . ?
B4 B3 B8 B11 -0.2(4) . . . . ?
B4 B3 B9 Br4 -111.6(3) . . . . ?
B4 B3 B9 B8 138.3(3) . . . . ?
B4 B3 B9 B10 37.2(2) . . . . ?
B4 B3 B9 B11 101.0(3) . . . . ?
B4 B5 B6 Br1 148.9(2) . . . . ?
B4 B5 B6 B1 -101.0(3) . . . . ?
B4 B5 B6 B7 -63.6(3) . . . . ?
B4 B5 B6 B10 37.0(2) . . . . ?
B4 B5 B6 B11 -0.6(3) . . . . ?
B4 B5 B10 Br5 108.8(3) . . . . ?
B4 B5 B10 B6 -138.6(3) . . . . ?
B4 B5 B10 B9 -37.4(2) . . . . ?
B4 B5 B10 B11 -100.9(3) . . . . ?
B4 B9 B10 Br5 -108.7(3) . . . . ?
B4 B9 B10 B5 37.6(2) . . . . ?
B4 B9 B10 B6 100.9(3) . . . . ?
B4 B9 B10 B11 138.6(3) . . . . ?
B4 B9 B11 Br6 -147.6(2) . . . . ?
B4 B9 B11 B6 0.3(3) . . . . ?
B4 B9 B11 B7 63.6(3) . . . . ?
B4 B9 B11 B8 101.2(3) . . . . ?
B4 B9 B11 B10 -37.0(2) . . . . ?
B4 B10 B11 Br6 147.9(2) . . . . ?
B4 B10 B11 B6 -101.0(3) . . . . ?
B4 B10 B11 B7 -63.2(3) . . . . ?
B4 B10 B11 B8 -0.1(3) . . . . ?
B4 B10 B11 B9 36.9(2) . . . . ?
B5 C1 B1 B2 -143.2(3) . . . . ?
B5 C1 B1 B6 -40.2(2) . . . . ?
B5 C1 B1 B7 -102.5(3) . . . . ?
B5 C1 B2 B1 36.2(3) . . . . ?
B5 C1 B2 B3 -107.0(3) . . . . ?
B5 C1 B2 B7 -4.6(4) . . . . ?
B5 C1 B2 B8 -66.8(4) . . . . ?
B5 C1 B3 B2 106.8(3) . . . . ?
B5 C1 B3 B4 -36.2(3) . . . . ?
B5 C1 B3 B8 66.5(3) . . . . ?
B5 C1 B3 B9 3.9(4) . . . . ?
B5 C1 B4 B3 143.2(3) . . . . ?
B5 C1 B4 B9 103.1(3) . . . . ?
B5 C1 B4 B10 40.5(2) . . . . ?
B5 B1 B2 C1 -32.4(2) . . . . ?
B5 B1 B2 B3 -0.1(3) . . . . ?
B5 B1 B2 B7 100.6(3) . . . . ?
B5 B1 B2 B8 63.2(3) . . . . ?
B5 B1 B6 Br1 110.6(3) . . . . ?
B5 B1 B6 B7 -137.8(3) . . . . ?
B5 B1 B6 B10 -37.4(3) . . . . ?
B5 B1 B6 B11 -100.8(3) . . . . ?
B5 B1 B7 Br2 148.8(3) . . . . ?
B5 B1 B7 B2 -100.8(3) . . . . ?
B5 B1 B7 B6 37.6(3) . . . . ?
B5 B1 B7 B8 -63.6(3) . . . . ?
B5 B1 B7 B11 0.3(4) . . . . ?
B5 B4 B9 Br4 -149.7(2) . . . . ?
B5 B4 B9 B3 100.6(3) . . . . ?
B5 B4 B9 B8 63.2(3) . . . . ?
B5 B4 B9 B10 -37.8(2) . . . . ?
B5 B4 B9 B11 -0.6(3) . . . . ?
B5 B4 B10 Br5 -111.1(3) . . . . ?
B5 B4 B10 B6 37.1(2) . . . . ?
B5 B4 B10 B9 137.9(3) . . . . ?
B5 B4 B10 B11 100.7(3) . . . . ?
B5 B6 B7 Br2 -147.5(2) . . . . ?
B5 B6 B7 B1 -37.5(3) . . . . ?
B5 B6 B7 B2 -0.2(3) . . . . ?
B5 B6 B7 B8 63.2(3) . . . . ?
B5 B6 B7 B11 100.9(3) . . . . ?
B5 B6 B10 Br5 109.9(3) . . . . ?
B5 B6 B10 B4 -37.1(2) . . . . ?
B5 B6 B10 B9 -100.3(3) . . . . ?
B5 B6 B10 B11 -137.9(3) . . . . ?
B5 B6 B11 Br6 148.1(2) . . . . ?
B5 B6 B11 B7 -100.1(3) . . . . ?
B5 B6 B11 B8 -62.7(3) . . . . ?
B5 B6 B11 B9 0.2(3) . . . . ?
B5 B6 B11 B10 37.5(2) . . . . ?
B5 B10 B11 Br6 -148.7(2) . . . . ?
B5 B10 B11 B6 -37.6(2) . . . . ?
B5 B10 B11 B7 0.3(3) . . . . ?
B5 B10 B11 B8 63.3(3) . . . . ?
B5 B10 B11 B9 100.4(3) . . . . ?
B6 B1 B2 C1 -95.7(3) . . . . ?
B6 B1 B2 B3 -63.3(3) . . . . ?
B6 B1 B2 B7 37.4(2) . . . . ?
B6 B1 B2 B8 -0.1(4) . . . . ?
B6 B1 B5 C1 133.6(3) . . . . ?
B6 B1 B5 B4 101.0(3) . . . . ?
B6 B1 B5 B10 37.7(3) . . . . ?
B6 B1 B7 Br2 111.2(3) . . . . ?
B6 B1 B7 B2 -138.4(3) . . . . ?
B6 B1 B7 B8 -101.2(3) . . . . ?
B6 B1 B7 B11 -37.3(3) . . . . ?
B6 B5 B10 Br5 -112.6(3) . . . . ?
B6 B5 B10 B4 138.6(3) . . . . ?
B6 B5 B10 B9 101.2(3) . . . . ?
B6 B5 B10 B11 37.7(2) . . . . ?
B6 B7 B8 Br3 148.5(2) . . . . ?
B6 B7 B8 B2 -101.0(3) . . . . ?
B6 B7 B8 B3 -63.2(3) . . . . ?
B6 B7 B8 B9 -0.2(3) . . . . ?
B6 B7 B8 B11 37.6(2) . . . . ?
B6 B7 B11 Br6 111.0(3) . . . . ?
B6 B7 B11 B8 -138.1(3) . . . . ?
B6 B7 B11 B9 -100.5(3) . . . . ?
B6 B7 B11 B10 -37.7(2) . . . . ?
B6 B10 B11 Br6 -111.1(3) . . . . ?
B6 B10 B11 B7 37.9(2) . . . . ?
B6 B10 B11 B8 100.9(3) . . . . ?
B6 B10 B11 B9 138.0(3) . . . . ?
B7 B1 B2 C1 -133.0(3) . . . . ?
B7 B1 B2 B3 -100.6(3) . . . . ?
B7 B1 B2 B8 -37.4(2) . . . . ?
B7 B1 B5 C1 95.8(3) . . . . ?
B7 B1 B5 B4 63.2(3) . . . . ?
B7 B1 B5 B6 -37.8(3) . . . . ?
B7 B1 B5 B10 -0.1(4) . . . . ?
B7 B1 B6 Br1 -111.6(3) . . . . ?
B7 B1 B6 B5 137.8(3) . . . . ?
B7 B1 B6 B10 100.3(3) . . . . ?
B7 B1 B6 B11 36.9(2) . . . . ?
B7 B2 B3 C1 -95.9(3) . . . . ?
B7 B2 B3 B4 -63.2(3) . . . . ?
B7 B2 B3 B8 37.7(3) . . . . ?
B7 B2 B3 B9 0.0(4) . . . . ?
B7 B2 B8 Br3 112.2(3) . . . . ?
B7 B2 B8 B3 -137.8(3) . . . . ?
B7 B2 B8 B9 -100.5(3) . . . . ?
B7 B2 B8 B11 -37.0(2) . . . . ?
B7 B6 B10 Br5 -149.8(2) . . . . ?
B7 B6 B10 B4 63.2(3) . . . . ?
B7 B6 B10 B5 100.3(3) . . . . ?
B7 B6 B10 B9 0.0(3) . . . . ?
B7 B6 B10 B11 -37.7(2) . . . . ?
B7 B6 B11 Br6 -111.8(3) . . . . ?
B7 B6 B11 B8 37.4(2) . . . . ?
B7 B6 B11 B9 100.3(3) . . . . ?
B7 B6 B11 B10 137.6(3) . . . . ?
B7 B8 B9 Br4 149.3(2) . . . . ?
B7 B8 B9 B3 -100.8(3) . . . . ?
B7 B8 B9 B4 -63.2(3) . . . . ?
B7 B8 B9 B10 0.2(3) . . . . ?
B7 B8 B9 B11 37.7(2) . . . . ?
B7 B8 B11 Br6 111.6(3) . . . . ?
B7 B8 B11 B6 -37.5(2) . . . . ?
B7 B8 B11 B9 -137.6(3) . . . . ?
B7 B8 B11 B10 -100.6(3) . . . . ?
B8 B2 B3 C1 -133.6(3) . . . . ?
B8 B2 B3 B4 -100.9(3) . . . . ?
B8 B2 B3 B9 -37.7(3) . . . . ?
B8 B2 B7 Br2 -111.5(3) . . . . ?
B8 B2 B7 B1 138.3(3) . . . . ?
B8 B2 B7 B6 101.0(3) . . . . ?
B8 B2 B7 B11 37.3(2) . . . . ?
B8 B3 B4 C1 -96.2(3) . . . . ?
B8 B3 B4 B5 -63.6(3) . . . . ?
B8 B3 B4 B9 37.5(3) . . . . ?
B8 B3 B4 B10 0.1(4) . . . . ?
B8 B3 B9 Br4 110.2(3) . . . . ?
B8 B3 B9 B4 -138.3(3) . . . . ?
B8 B3 B9 B10 -101.1(3) . . . . ?
B8 B3 B9 B11 -37.3(2) . . . . ?
B8 B7 B11 Br6 -110.9(3) . . . . ?
B8 B7 B11 B6 138.1(3) . . . . ?
B8 B7 B11 B9 37.6(2) . . . . ?
B8 B7 B11 B10 100.4(3) . . . . ?
B8 B9 B10 Br5 150.3(2) . . . . ?
B8 B9 B10 B4 -101.1(3) . . . . ?
B8 B9 B10 B5 -63.5(3) . . . . ?
B8 B9 B10 B6 -0.1(3) . . . . ?
B8 B9 B10 B11 37.5(2) . . . . ?
B8 B9 B11 Br6 111.1(3) . . . . ?
B8 B9 B11 B6 -101.0(3) . . . . ?
B8 B9 B11 B7 -37.6(2) . . . . ?
B8 B9 B11 B10 -138.3(3) . . . . ?
B9 B3 B4 C1 -133.7(3) . . . . ?
B9 B3 B4 B5 -101.1(3) . . . . ?
B9 B3 B4 B10 -37.4(3) . . . . ?
B9 B3 B8 Br3 -110.6(3) . . . . ?
B9 B3 B8 B2 138.0(3) . . . . ?
B9 B3 B8 B7 100.4(3) . . . . ?
B9 B3 B8 B11 37.1(2) . . . . ?
B9 B4 B5 C1 -95.7(3) . . . . ?
B9 B4 B5 B1 -63.1(3) . . . . ?
B9 B4 B5 B6 0.8(3) . . . . ?
B9 B4 B5 B10 37.9(2) . . . . ?
B9 B4 B10 Br5 111.0(3) . . . . ?
B9 B4 B10 B5 -137.9(3) . . . . ?
B9 B4 B10 B6 -100.8(3) . . . . ?
B9 B4 B10 B11 -37.1(2) . . . . ?
B9 B8 B11 Br6 -110.8(3) . . . . ?
B9 B8 B11 B6 100.1(3) . . . . ?
B9 B8 B11 B7 137.6(3) . . . . ?
B9 B8 B11 B10 37.1(2) . . . . ?
B9 B10 B11 Br6 110.9(3) . . . . ?
B9 B10 B11 B6 -138.0(3) . . . . ?
B9 B10 B11 B7 -100.1(3) . . . . ?
B9 B10 B11 B8 -37.1(2) . . . . ?
B10 B4 B5 C1 -133.6(3) . . . . ?
B10 B4 B5 B1 -101.0(3) . . . . ?
B10 B4 B5 B6 -37.1(2) . . . . ?
B10 B4 B9 Br4 -111.9(3) . . . . ?
B10 B4 B9 B3 138.4(3) . . . . ?
B10 B4 B9 B8 101.0(3) . . . . ?
B10 B4 B9 B11 37.2(2) . . . . ?
B10 B5 B6 Br1 112.0(3) . . . . ?
B10 B5 B6 B1 -138.0(3) . . . . ?
B10 B5 B6 B7 -100.6(3) . . . . ?
B10 B5 B6 B11 -37.6(2) . . . . ?
B10 B6 B7 Br2 149.4(2) . . . . ?
B10 B6 B7 B1 -100.6(3) . . . . ?
B10 B6 B7 B2 -63.3(3) . . . . ?
B10 B6 B7 B8 0.2(3) . . . . ?
B10 B6 B7 B11 37.8(2) . . . . ?
B10 B6 B11 Br6 110.6(3) . . . . ?
B10 B6 B11 B7 -137.6(3) . . . . ?
B10 B6 B11 B8 -100.2(3) . . . . ?
B10 B6 B11 B9 -37.3(2) . . . . ?
B10 B9 B11 Br6 -110.6(3) . . . . ?
B10 B9 B11 B6 37.3(2) . . . . ?
B10 B9 B11 B7 100.7(3) . . . . ?
B10 B9 B11 B8 138.3(3) . . . . ?
B11 B6 B7 Br2 111.6(3) . . . . ?
B11 B6 B7 B1 -138.4(3) . . . . ?
B11 B6 B7 B2 -101.1(3) . . . . ?
B11 B6 B7 B8 -37.7(2) . . . . ?
B11 B6 B10 Br5 -112.1(3) . . . . ?
B11 B6 B10 B4 100.9(3) . . . . ?
B11 B6 B10 B5 137.9(3) . . . . ?
B11 B6 B10 B9 37.7(2) . . . . ?
B11 B7 B8 Br3 110.9(3) . . . . ?
B11 B7 B8 B2 -138.6(3) . . . . ?
B11 B7 B8 B3 -100.8(3) . . . . ?
B11 B7 B8 B9 -37.8(2) . . . . ?
B11 B8 B9 Br4 111.6(3) . . . . ?
B11 B8 B9 B3 -138.6(3) . . . . ?
B11 B8 B9 B4 -100.9(3) . . . . ?
B11 B8 B9 B10 -37.5(2) . . . . ?
B11 B9 B10 Br5 112.7(3) . . . . ?
B11 B9 B10 B4 -138.6(3) . . . . ?
B11 B9 B10 B5 -101.0(3) . . . . ?
B11 B9 B10 B6 -37.7(2) . . . . ?
